data_7200327
loop_
_publ_author_name
'Xu, Guan-Cheng'
'Hua, Qin'
'Okamura, Taka-aki'
'Bai, Zheng-Shuai'
'Ding, Yu-Jie'
'Huang, Yong-Qing'
'Liu, Guang-Xiang'
'Sun, Wei-Yin'
'Ueyama, Norikazu'

_publ_section_title
;
 Cadmium(ii) coordination polymers with flexible tetradentate ligand
 1,2,4,5-tetrakis(imidazol-1-ylmethyl)benzene: anion effect and
 reversible anion exchange property
;
_journal_issue 2
_journal_name_full CrystEngComm
_journal_page_first 261
_journal_paper_doi 10.1039/b813220h
_journal_volume 11
_journal_year 2009
_chemical_formula_moiety 'C66 H70 B4 Cd2 F16 N24 O2 '
_chemical_formula_sum 'C66 H70 B4 Cd2 F16 N24 O2'
_chemical_formula_weight 1803.50
_chemical_name_common (Cd2(L)3)(BF4)4-2(H2O)
_chemical_name_systematic
;
[Cd2(L)3](BF4)4-2(H2O)
;
_space_group_IT_number 148
_symmetry_cell_setting trigonal
_symmetry_Int_Tables_number 148
_symmetry_space_group_name_Hall '-R 3'
_symmetry_space_group_name_H-M 'R -3 :H'
_atom_sites_solution_hydrogens geom
_atom_sites_solution_primary direct
_atom_sites_solution_secondary difmap
_audit_creation_date 'Sun Jul 1 14:18:33 2007'
_audit_creation_method SHELXL-97
_cell_angle_alpha 90.00
_cell_angle_beta 90.00
_cell_angle_gamma 120.00
_cell_formula_units_Z 3
_cell_length_a 21.218(5)
_cell_length_b 21.218(5)
_cell_length_c 15.259(4)
_cell_measurement_reflns_used 10850
_cell_measurement_temperature 200
_cell_measurement_theta_max 27.5
_cell_measurement_theta_min 3.2
_cell_volume 5949(3)
_computing_structure_refinement 'SHELXL-97 (Sheldrick, 1997)'
_computing_structure_solution 'SIR92 (Altomare et al., 1994)'
_diffrn_ambient_temperature 200
_diffrn_detector_area_resol_mean 10.00
_diffrn_measured_fraction_theta_full 0.998
_diffrn_measured_fraction_theta_max 0.998
_diffrn_measurement_device_type 'Rigaku RAXIS-RAPID Imaging Plate'
_diffrn_measurement_method \w
_diffrn_radiation_monochromator graphite
_diffrn_radiation_source 'fine-focus sealed tube'
_diffrn_radiation_type MoK\a
_diffrn_radiation_wavelength 0.71075
_diffrn_reflns_av_R_equivalents 0.0467
_diffrn_reflns_av_sigmaI/netI 0.0277
_diffrn_reflns_limit_h_max 27
_diffrn_reflns_limit_h_min -27
_diffrn_reflns_limit_k_max 27
_diffrn_reflns_limit_k_min -27
_diffrn_reflns_limit_l_max 19
_diffrn_reflns_limit_l_min -19
_diffrn_reflns_number 18998
_diffrn_reflns_theta_full 27.45
_diffrn_reflns_theta_max 27.45
_diffrn_reflns_theta_min 3.22
_exptl_absorpt_coefficient_mu 0.633
_exptl_absorpt_correction_T_max 0.939
_exptl_absorpt_correction_T_min 0.812
_exptl_absorpt_correction_type multi-scan
_exptl_absorpt_process_details '(Higashi, 1995)'
_exptl_crystal_colour colorless
_exptl_crystal_density_diffrn 1.510
_exptl_crystal_density_method 'not measured'
_exptl_crystal_description block
_exptl_crystal_F_000 2730
_exptl_crystal_size_max 0.200
_exptl_crystal_size_mid 0.200
_exptl_crystal_size_min 0.100
_refine_diff_density_max 0.470
_refine_diff_density_min -0.475
_refine_diff_density_rms 0.080
_refine_ls_extinction_method none
_refine_ls_goodness_of_fit_ref 1.089
_refine_ls_hydrogen_treatment constr
_refine_ls_matrix_type full
_refine_ls_number_parameters 203
_refine_ls_number_reflns 3031
_refine_ls_number_restraints 18
_refine_ls_restrained_S_all 1.089
_refine_ls_R_factor_all 0.0554
_refine_ls_R_factor_gt 0.0410
_refine_ls_shift/su_max 0.000
_refine_ls_shift/su_mean 0.000
_refine_ls_structure_factor_coef Fsqd
_refine_ls_weighting_details 'calc w=1/[\s^2^(Fo^2^)+(0.0420P)^2^+26.3075P] where P=(Fo^2^+2Fc^2^)/3'
_refine_ls_weighting_scheme calc
_refine_ls_wR_factor_gt 0.1002
_refine_ls_wR_factor_ref 0.1069
_reflns_number_gt 2411
_reflns_number_total 3031
_reflns_threshold_expression I>2\s(I)
_cod_data_source_file b813220h.txt
_cod_data_source_block 3
_cod_original_cell_volume 5949(2)
_cod_original_sg_symbol_H-M 'R -3'
_cod_database_code 7200327

loop_
_symmetry_equiv_pos_as_xyz
'x, y, z'
'-y, x-y, z'
'-x+y, -x, z'
'x+2/3, y+1/3, z+1/3'
'-y+2/3, x-y+1/3, z+1/3'
'-x+y+2/3, -x+1/3, z+1/3'
'x+1/3, y+2/3, z+2/3'
'-y+1/3, x-y+2/3, z+2/3'
'-x+y+1/3, -x+2/3, z+2/3'
'-x, -y, -z'
'y, -x+y, -z'
'x-y, x, -z'
'-x+2/3, -y+1/3, -z+1/3'
'y+2/3, -x+y+1/3, -z+1/3'
'x-y+2/3, x+1/3, -z+1/3'
'-x+1/3, -y+2/3, -z+2/3'
'y+1/3, -x+y+2/3, -z+2/3'
'x-y+1/3, x+2/3, -z+2/3'

loop_
_atom_site_label
_atom_site_type_symbol
_atom_site_fract_x
_atom_site_fract_y
_atom_site_fract_z
_atom_site_U_iso_or_equiv
_atom_site_adp_type
_atom_site_occupancy
_atom_site_symmetry_multiplicity
_atom_site_calc_flag
_atom_site_refinement_flags
_atom_site_disorder_assembly
_atom_site_disorder_group
Cd1 Cd 0.0000 0.0000 0.0000 0.01954(14) Uani 1 6 d S . .
Cd2 Cd 0.0000 0.0000 0.5000 0.03089(16) Uani 1 6 d S . .
F1 F 0.3912(3) 0.3081(3) 0.3389(5) 0.124(2) Uani 0.67 1 d P . .
F2 F 0.4702(2) 0.4076(4) 0.4055(3) 0.121(2) Uani 0.67 1 d P . .
F3 F 0.3583(2) 0.3440(4) 0.4556(3) 0.135(3) Uani 0.67 1 d PU . .
F4 F 0.3772(2) 0.4040(2) 0.3335(3) 0.0735(11) Uani 0.67 1 d P . .
O1 O 0.3788(7) 0.2530(8) 0.2750(9) 0.038(3) Uani 0.17 1 d PU . .
O2 O 0.5137(8) 0.4919(9) 0.4553(10) 0.050(4) Uani 0.17 1 d PU . .
N11 N 0.07582(14) 0.20983(13) 0.14198(15) 0.0273(5) Uani 1 1 d . . .
N12 N 0.02033(13) 0.09891(13) 0.08844(15) 0.0260(5) Uani 1 1 d . . .
N21 N 0.17681(13) 0.16347(13) 0.32731(16) 0.0272(5) Uani 1 1 d . . .
N22 N 0.10297(14) 0.07179(13) 0.41154(18) 0.0330(6) Uani 1 1 d . . .
C1 C 0.14991(16) 0.30920(15) 0.24603(18) 0.0277(6) Uani 1 1 d . . .
C2 C 0.18282(16) 0.28130(15) 0.29985(18) 0.0270(6) Uani 1 1 d . . .
C3 C 0.19942(16) 0.30602(15) 0.38670(19) 0.0289(6) Uani 1 1 d . . .
H1 H 0.2222 0.2872 0.4234 0.035 Uiso 1 1 calc R . .
C11 C 0.13088(19) 0.28742(16) 0.15133(19) 0.0332(7) Uani 1 1 d . . .
H2 H 0.1121 0.3174 0.1247 0.040 Uiso 1 1 calc R . .
H3 H 0.1754 0.2973 0.1192 0.040 Uiso 1 1 calc R . .
C12 C 0.07749(16) 0.16410(15) 0.08234(18) 0.0277(6) Uani 1 1 d . . .
H4 H 0.1155 0.1774 0.0408 0.033 Uiso 1 1 calc R . .
C13 C -0.02024(17) 0.10329(18) 0.1558(2) 0.0355(7) Uani 1 1 d . . .
H5 H -0.0652 0.0641 0.1759 0.043 Uiso 1 1 calc R . .
C14 C 0.01308(18) 0.17151(18) 0.1894(2) 0.0379(8) Uani 1 1 d . . .
H6 H -0.0036 0.1891 0.2361 0.045 Uiso 1 1 calc R . .
C21 C 0.20445(18) 0.22710(16) 0.26873(19) 0.0321(7) Uani 1 1 d . . .
H7 H 0.1851 0.2106 0.2089 0.039 Uiso 1 1 calc R . .
H8 H 0.2582 0.2513 0.2658 0.039 Uiso 1 1 calc R . .
C22 C 0.10896(17) 0.12415(16) 0.3600(2) 0.0321(7) Uani 1 1 d . . .
H9 H 0.0703 0.1331 0.3473 0.039 Uiso 1 1 calc R . .
C23 C 0.16980(18) 0.07724(19) 0.4106(2) 0.0403(8) Uani 1 1 d . . .
H10 H 0.1822 0.0462 0.4418 0.048 Uiso 1 1 calc R . .
C24 C 0.21581(18) 0.13326(18) 0.3591(2) 0.0383(7) Uani 1 1 d . . .
H11 H 0.2654 0.1485 0.3473 0.046 Uiso 1 1 calc R . .
B1 B 0.3970(3) 0.3664(4) 0.3861(5) 0.0466(15) Uani 0.67 1 d P . .

loop_
_atom_site_aniso_label
_atom_site_aniso_U_11
_atom_site_aniso_U_22
_atom_site_aniso_U_33
_atom_site_aniso_U_23
_atom_site_aniso_U_13
_atom_site_aniso_U_12
Cd1 0.01911(17) 0.01911(17) 0.0204(2) 0.000 0.000 0.00955(8)
Cd2 0.02356(19) 0.02356(19) 0.0456(3) 0.000 0.000 0.01178(9)
F1 0.118(5) 0.080(4) 0.188(6) 0.017(4) -0.041(4) 0.059(3)
F2 0.044(2) 0.191(6) 0.089(3) -0.014(4) 0.003(2) 0.029(3)
F3 0.051(3) 0.239(7) 0.101(4) 0.091(4) 0.011(2) 0.062(4)
F4 0.083(3) 0.073(3) 0.079(3) 0.026(2) 0.030(2) 0.049(2)
O1 0.023(5) 0.047(7) 0.044(6) 0.026(5) 0.008(5) 0.016(5)
O2 0.046(9) 0.055(9) 0.068(10) -0.005(8) -0.027(8) 0.038(8)
N11 0.0346(13) 0.0216(12) 0.0216(11) -0.0048(9) -0.0023(10) 0.0109(11)
N12 0.0269(12) 0.0247(12) 0.0260(12) -0.0023(9) -0.0004(9) 0.0126(10)
N21 0.0273(13) 0.0233(12) 0.0311(12) -0.0029(10) -0.0023(10) 0.0126(10)
N22 0.0266(13) 0.0254(13) 0.0469(15) 0.0011(11) 0.0016(11) 0.0130(11)
C1 0.0329(16) 0.0194(13) 0.0237(13) -0.0019(11) -0.0008(12) 0.0077(12)
C2 0.0323(15) 0.0170(13) 0.0274(14) -0.0021(11) 0.0017(11) 0.0091(12)
C3 0.0347(16) 0.0224(14) 0.0282(14) -0.0015(11) -0.0040(12) 0.0132(12)
C11 0.0483(19) 0.0193(14) 0.0245(14) -0.0029(11) -0.0041(13) 0.0114(14)
C12 0.0318(15) 0.0247(14) 0.0233(13) -0.0028(11) 0.0005(11) 0.0115(13)
C13 0.0311(16) 0.0332(17) 0.0328(15) -0.0079(13) 0.0055(13) 0.0089(14)
C14 0.0369(18) 0.0402(18) 0.0319(16) -0.0120(14) 0.0052(13) 0.0157(15)
C21 0.0426(18) 0.0261(15) 0.0297(15) 0.0005(12) 0.0038(13) 0.0187(14)
C22 0.0276(15) 0.0278(15) 0.0439(17) 0.0010(13) 0.0003(13) 0.0162(13)
C23 0.0328(17) 0.0378(18) 0.055(2) 0.0126(16) 0.0028(15) 0.0209(15)
C24 0.0273(16) 0.0393(18) 0.0487(19) 0.0059(15) -0.0008(14) 0.0170(15)
B1 0.028(3) 0.048(4) 0.053(4) 0.004(3) -0.004(3) 0.011(3)

loop_
_atom_type_symbol
_atom_type_description
_atom_type_scat_dispersion_real
_atom_type_scat_dispersion_imag
_atom_type_scat_source
Cd Cd -0.8075 1.2024 'International Tables Vol C Tables 4.2.6.8 and 6.1.1.4'
F F 0.0171 0.0103 'International Tables Vol C Tables 4.2.6.8 and 6.1.1.4'
O O 0.0106 0.0060 'International Tables Vol C Tables 4.2.6.8 and 6.1.1.4'
N N 0.0061 0.0033 'International Tables Vol C Tables 4.2.6.8 and 6.1.1.4'
C C 0.0033 0.0016 'International Tables Vol C Tables 4.2.6.8 and 6.1.1.4'
B B 0.0013 0.0007 'International Tables Vol C Tables 4.2.6.8 and 6.1.1.4'
H H 0.0000 0.0000 'International Tables Vol C Tables 4.2.6.8 and 6.1.1.4'

loop_
_geom_angle_atom_site_label_1
_geom_angle_atom_site_label_2
_geom_angle_atom_site_label_3
_geom_angle
_geom_angle_site_symmetry_1
_geom_angle_site_symmetry_3
_geom_angle_publ_flag
N12 Cd1 N12 89.78(8) 3 11 ?
N12 Cd1 N12 89.78(8) 3 10 ?
N12 Cd1 N12 90.22(8) 11 10 ?
N12 Cd1 N12 90.22(8) 3 2 ?
N12 Cd1 N12 180.0 11 2 ?
N12 Cd1 N12 89.78(8) 10 2 ?
N12 Cd1 N12 180.0 3 12 ?
N12 Cd1 N12 90.22(8) 11 12 ?
N12 Cd1 N12 90.22(8) 10 12 ?
N12 Cd1 N12 89.77(8) 2 12 ?
N12 Cd1 N12 90.22(8) 3 . ?
N12 Cd1 N12 89.78(8) 11 . ?
N12 Cd1 N12 180.0 10 . ?
N12 Cd1 N12 90.22(8) 2 . ?
N12 Cd1 N12 89.78(8) 12 . ?
N22 Cd2 N22 89.38(9) 11_556 3 ?
N22 Cd2 N22 90.62(9) 11_556 12_556 ?
N22 Cd2 N22 179.998(1) 3 12_556 ?
N22 Cd2 N22 90.62(9) 11_556 10_556 ?
N22 Cd2 N22 89.38(9) 3 10_556 ?
N22 Cd2 N22 90.62(9) 12_556 10_556 ?
N22 Cd2 N22 180.0 11_556 2 ?
N22 Cd2 N22 90.62(9) 3 2 ?
N22 Cd2 N22 89.38(9) 12_556 2 ?
N22 Cd2 N22 89.37(9) 10_556 2 ?
N22 Cd2 N22 89.38(9) 11_556 . ?
N22 Cd2 N22 90.62(9) 3 . ?
N22 Cd2 N22 89.38(9) 12_556 . ?
N22 Cd2 N22 179.999(1) 10_556 . ?
N22 Cd2 N22 90.63(9) 2 . ?
C12 N11 C14 107.3(2) . . ?
C12 N11 C11 125.5(3) . . ?
C14 N11 C11 127.2(3) . . ?
C12 N12 C13 105.2(2) . . ?
C12 N12 Cd1 124.24(19) . . ?
C13 N12 Cd1 130.5(2) . . ?
C22 N21 C24 106.8(3) . . ?
C22 N21 C21 127.1(3) . . ?
C24 N21 C21 126.1(3) . . ?
C22 N22 C23 105.4(3) . . ?
C22 N22 Cd2 123.6(2) . . ?
C23 N22 Cd2 130.3(2) . . ?
C2 C1 C3 119.0(3) . 16 ?
C2 C1 C11 123.4(3) . . ?
C3 C1 C11 117.5(3) 16 . ?
C1 C2 C3 119.0(3) . . ?
C1 C2 C21 123.2(3) . . ?
C3 C2 C21 117.8(3) . . ?
C1 C3 C2 121.9(3) 16 . ?
C1 C3 H1 119.0 16 . ?
C2 C3 H1 119.0 . . ?
N11 C11 C1 112.1(2) . . ?
N11 C11 H2 109.2 . . ?
C1 C11 H2 109.2 . . ?
N11 C11 H3 109.2 . . ?
C1 C11 H3 109.2 . . ?
H2 C11 H3 107.9 . . ?
N12 C12 N11 111.7(3) . . ?
N12 C12 H4 124.2 . . ?
N11 C12 H4 124.2 . . ?
C14 C13 N12 110.2(3) . . ?
C14 C13 H5 124.9 . . ?
N12 C13 H5 124.9 . . ?
C13 C14 N11 105.5(3) . . ?
C13 C14 H6 127.3 . . ?
N11 C14 H6 127.3 . . ?
N21 C21 C2 111.9(2) . . ?
N21 C21 H7 109.2 . . ?
C2 C21 H7 109.2 . . ?
N21 C21 H8 109.2 . . ?
C2 C21 H8 109.2 . . ?
H7 C21 H8 107.9 . . ?
N22 C22 N21 111.5(3) . . ?
N22 C22 H9 124.3 . . ?
N21 C22 H9 124.3 . . ?
C24 C23 N22 110.1(3) . . ?
C24 C23 H10 124.9 . . ?
N22 C23 H10 124.9 . . ?
C23 C24 N21 106.2(3) . . ?
C23 C24 H11 126.9 . . ?
N21 C24 H11 126.9 . . ?
F3 B1 F4 112.5(6) . . ?
F3 B1 F2 111.6(6) . . ?
F4 B1 F2 109.8(6) . . ?
F3 B1 F1 110.3(7) . . ?
F4 B1 F1 107.9(6) . . ?
F2 B1 F1 104.4(6) . . ?

loop_
_geom_bond_atom_site_label_1
_geom_bond_atom_site_label_2
_geom_bond_distance
_geom_bond_site_symmetry_2
_geom_bond_publ_flag
Cd1 N12 2.346(2) 3 ?
Cd1 N12 2.346(2) 11 ?
Cd1 N12 2.347(2) 10 ?
Cd1 N12 2.347(2) 2 ?
Cd1 N12 2.347(2) 12 ?
Cd1 N12 2.347(2) . ?
Cd2 N22 2.364(3) 11_556 ?
Cd2 N22 2.364(3) 3 ?
Cd2 N22 2.364(3) 12_556 ?
Cd2 N22 2.364(3) 10_556 ?
Cd2 N22 2.364(3) 2 ?
Cd2 N22 2.364(3) . ?
F1 B1 1.382(9) . ?
F1 O1 1.443(16) . ?
F2 B1 1.381(7) . ?
F2 O2 1.725(17) . ?
F3 B1 1.278(8) . ?
F4 B1 1.340(8) . ?
O1 O2 1.67(2) 18_545 ?
O2 O2 1.59(3) 10_666 ?
O2 O1 1.67(2) 17 ?
N11 C12 1.344(4) . ?
N11 C14 1.370(4) . ?
N11 C11 1.474(4) . ?
N12 C12 1.310(4) . ?
N12 C13 1.373(4) . ?
N21 C22 1.347(4) . ?
N21 C24 1.365(4) . ?
N21 C21 1.474(4) . ?
N22 C22 1.315(4) . ?
N22 C23 1.364(4) . ?
C1 C2 1.388(4) . ?
C1 C3 1.395(4) 16 ?
C1 C11 1.509(4) . ?
C2 C3 1.404(4) . ?
C2 C21 1.512(4) . ?
C3 C1 1.395(4) 16 ?
C3 H1 0.9500 . ?
C11 H2 0.9900 . ?
C11 H3 0.9900 . ?
C12 H4 0.9500 . ?
C13 C14 1.355(4) . ?
C13 H5 0.9500 . ?
C14 H6 0.9500 . ?
C21 H7 0.9900 . ?
C21 H8 0.9900 . ?
C22 H9 0.9500 . ?
C23 C24 1.351(5) . ?
C23 H10 0.9500 . ?
C24 H11 0.9500 . ?

loop_
_geom_torsion_atom_site_label_1
_geom_torsion_atom_site_label_2
_geom_torsion_atom_site_label_3
_geom_torsion_atom_site_label_4
_geom_torsion
_geom_torsion_site_symmetry_1
_geom_torsion_site_symmetry_2
_geom_torsion_site_symmetry_3
_geom_torsion_site_symmetry_4
_geom_torsion_publ_flag
N12 Cd1 N12 C12 80.6(3) 3 . . . ?
N12 Cd1 N12 C12 -9.2(2) 11 . . . ?
N12 Cd1 N12 C12 170.8(2) 2 . . . ?
N12 Cd1 N12 C12 -99.4(3) 12 . . . ?
N12 Cd1 N12 C13 -98.1(2) 3 . . . ?
N12 Cd1 N12 C13 172.2(3) 11 . . . ?
N12 Cd1 N12 C13 -7.8(3) 2 . . . ?
N12 Cd1 N12 C13 81.9(2) 12 . . . ?
N22 Cd2 N22 C22 -159.7(3) 11_556 . . . ?
N22 Cd2 N22 C22 110.9(2) 3 . . . ?
N22 Cd2 N22 C22 -69.1(2) 12_556 . . . ?
N22 Cd2 N22 C22 20.3(3) 2 . . . ?
N22 Cd2 N22 C23 9.6(3) 11_556 . . . ?
N22 Cd2 N22 C23 -79.7(3) 3 . . . ?
N22 Cd2 N22 C23 100.3(3) 12_556 . . . ?
N22 Cd2 N22 C23 -170.4(3) 2 . . . ?
C3 C1 C2 C3 -0.4(5) 16 . . . ?
C11 C1 C2 C3 178.9(3) . . . . ?
C3 C1 C2 C21 -178.1(3) 16 . . . ?
C11 C1 C2 C21 1.2(4) . . . . ?
C1 C2 C3 C1 0.4(5) . . . 16 ?
C21 C2 C3 C1 178.2(3) . . . 16 ?
C12 N11 C11 C1 -137.0(3) . . . . ?
C14 N11 C11 C1 45.3(4) . . . . ?
C2 C1 C11 N11 64.0(4) . . . . ?
C3 C1 C11 N11 -116.7(3) 16 . . . ?
C13 N12 C12 N11 0.1(3) . . . . ?
Cd1 N12 C12 N11 -178.86(18) . . . . ?
C14 N11 C12 N12 -0.3(4) . . . . ?
C11 N11 C12 N12 -178.5(3) . . . . ?
C12 N12 C13 C14 0.2(4) . . . . ?
Cd1 N12 C13 C14 179.0(2) . . . . ?
N12 C13 C14 N11 -0.4(4) . . . . ?
C12 N11 C14 C13 0.4(4) . . . . ?
C11 N11 C14 C13 178.5(3) . . . . ?
C22 N21 C21 C2 46.7(4) . . . . ?
C24 N21 C21 C2 -133.1(3) . . . . ?
C1 C2 C21 N21 -129.2(3) . . . . ?
C3 C2 C21 N21 53.1(4) . . . . ?
C23 N22 C22 N21 -1.0(4) . . . . ?
Cd2 N22 C22 N21 170.60(19) . . . . ?
C24 N21 C22 N22 1.1(4) . . . . ?
C21 N21 C22 N22 -178.7(3) . . . . ?
C22 N22 C23 C24 0.5(4) . . . . ?
Cd2 N22 C23 C24 -170.3(2) . . . . ?
N22 C23 C24 N21 0.1(4) . . . . ?
C22 N21 C24 C23 -0.7(4) . . . . ?
C21 N21 C24 C23 179.1(3) . . . . ?
